data_7133088
loop_
_publ_author_name
'M&#xf6;bs, Jakob'
'Tomori, Ajna'
'Heine, Johanna'

_publ_section_title
;
 Formation of iminium ions during the processing of metal halide
 perovskites.
;
_journal_issue 51
_journal_name_full 'Chemical communications (Cambridge, England)'
_journal_page_first 6488
_journal_page_last 6491
_journal_paper_doi 10.1039/d4cc01735h
_journal_volume 60
_journal_year 2024
_chemical_formula_moiety '3(I Pb0.333), C5 H12 N'
_chemical_formula_sum 'C5 H12 I3 N Pb'
_chemical_formula_weight 674.05
_space_group_crystal_system hexagonal
_space_group_IT_number 176
_space_group_name_Hall '-P 6c'
_space_group_name_H-M_alt 'P 63/m'
_atom_sites_solution_hydrogens geom
_audit_creation_date 2022-03-29
_audit_creation_method
;
Olex2 1.5
(compiled 2021.12.09 svn.r5202d8cf for OlexSys, GUI svn.r6439)
;
_audit_update_record
;
2024-04-06 deposited with the CCDC.	2024-05-24 downloaded from the CCDC.
;
_cell_angle_alpha 90
_cell_angle_beta 90
_cell_angle_gamma 120
_cell_formula_units_Z 6
_cell_length_a 16.4064(4)
_cell_length_b 16.4064(4)
_cell_length_c 8.3883(3)
_cell_measurement_reflns_used 19527
_cell_measurement_temperature 100
_cell_measurement_theta_max 33.05
_cell_measurement_theta_min 2.48
_cell_volume 1955.38(10)
_computing_cell_refinement
;
X-Area Recipe 1.34.0.0 (STOE, 2019)
;
_computing_data_collection
;
X-Area Pilatus3_SV 1.31.154.0 (STOE, 2019)
;
_computing_data_reduction
;
X-Area Integrate 1.77.0.0 (STOE, 2019)
X-Area LANA 1.77.1.0 (STOE, 2019)
;
_computing_molecular_graphics 'Olex2 1.5 (Dolomanov et al., 2009)'
_computing_publication_material
;
STOE & Cie GmbH, X-Area, software package for collecting single-crystal or
multi-domain crystal data on STOE area-detector diffractometers, for image 
processing, for the correction and scaling of reflection intensities and 
for outlier rejection, version 1.88, Darmstadt 2019
;
_computing_structure_refinement 'XL  (Sheldrick, 2008)'
_diffrn_ambient_temperature 100
_diffrn_detector Pilatus300K
_diffrn_detector_area_resol_mean 5.81
_diffrn_detector_type 'DECTRIS PILATUS 300K'
_diffrn_measured_fraction_theta_full 0.999
_diffrn_measured_fraction_theta_max 0.966
_diffrn_measurement_details
;
 816 frames, detector distance = 50 mm
;
_diffrn_measurement_device 'Eulerian 4-circle diffractometer'
_diffrn_measurement_device_type 'STOE STADIVARI'
_diffrn_measurement_method 'rotation method, \w scans'
_diffrn_radiation_collimation '0.5 mm diameter'
_diffrn_radiation_monochromator 'Graded multilayer mirror'
_diffrn_radiation_polarisn_norm 270
_diffrn_radiation_probe x-ray
_diffrn_radiation_type 'Mo K\a'
_diffrn_radiation_wavelength 0.71073
_diffrn_reflns_av_R_equivalents 0.0959
_diffrn_reflns_av_unetI/netI 0.0630
_diffrn_reflns_Laue_measured_fraction_full 0.999
_diffrn_reflns_Laue_measured_fraction_max 0.966
_diffrn_reflns_limit_h_max 25
_diffrn_reflns_limit_h_min -23
_diffrn_reflns_limit_k_max 24
_diffrn_reflns_limit_k_min -25
_diffrn_reflns_limit_l_max 12
_diffrn_reflns_limit_l_min -11
_diffrn_reflns_number 38204
_diffrn_reflns_point_group_measured_fraction_full 0.999
_diffrn_reflns_point_group_measured_fraction_max 0.966
_diffrn_reflns_theta_full 25.242
_diffrn_reflns_theta_max 33.341
_diffrn_reflns_theta_min 2.483
_diffrn_source 'GeniX Mo'
_diffrn_source_current 1.000
_diffrn_source_power 0.050
_diffrn_source_voltage 50
_exptl_absorpt_coefficient_mu 19.999
_exptl_absorpt_correction_T_max 0.3179
_exptl_absorpt_correction_T_min 0.1337
_exptl_absorpt_correction_type multi-scan
_exptl_absorpt_process_details
;
STOE LANA, absorption correction by scaling of reflection intensities.
J. Koziskova, F. Hahn, J. Richter, J. Kozisek, "Comparison of different
absorption corrections on the model structure of tetrakis(\m~2~-acetato)-
diaqua-di-copper(II)", Acta Chimica Slovaca, vol. 9, no. 2, 2016, pp. 136 - 140.
Afterwards a spherical absorption correction was performed within STOE LANA.
;
_exptl_crystal_colour 'clear colourless'
_exptl_crystal_colour_lustre clear
_exptl_crystal_colour_primary colourless
_exptl_crystal_density_diffrn 3.434
_exptl_crystal_density_method 'not measured'
_exptl_crystal_description needle
_exptl_crystal_F_000 1740
_exptl_crystal_size_max 0.057
_exptl_crystal_size_mid 0.033
_exptl_crystal_size_min 0.028
_refine_diff_density_max 1.843
_refine_diff_density_min -1.749
_refine_diff_density_rms 0.365
_refine_ls_extinction_method none
_refine_ls_goodness_of_fit_ref 1.026
_refine_ls_hydrogen_treatment constr
_refine_ls_matrix_type full
_refine_ls_number_parameters 58
_refine_ls_number_reflns 2586
_refine_ls_number_restraints 0
_refine_ls_restrained_S_all 1.026
_refine_ls_R_factor_all 0.0772
_refine_ls_R_factor_gt 0.0342
_refine_ls_shift/su_max 0.001
_refine_ls_shift/su_mean 0.000
_refine_ls_structure_factor_coef Fsqd
_refine_ls_weighting_details 'w=1/[\s^2^(Fo^2^)+(0.0243P)^2^+0.8555P] where P=(Fo^2^+2Fc^2^)/3'
_refine_ls_weighting_scheme calc
_refine_ls_wR_factor_gt 0.0541
_refine_ls_wR_factor_ref 0.0610
_reflns_Friedel_coverage 0.000
_reflns_number_gt 1825
_reflns_number_total 2586
_reflns_threshold_expression 'I > 2\s(I)'
_cod_data_source_file d4cc01735h2.cif
_cod_data_source_block jmx112
_cod_depositor_comments 'Adding full bibliography for 7133085--7133088.cif.'
_cod_original_cell_volume 1955.38(12)
_cod_database_code 7133088
_shelx_shelxl_version_number 2018/3
_shelx_space_group_comment
;
The symmetry employed for this shelxl refinement is uniquely defined
by the following loop, which should always be used as a source of
symmetry information in preference to the above space-group names.
They are only intended as comments.
;
_shelx_estimated_absorpt_t_max 0.604
_shelx_estimated_absorpt_t_min 0.395
_olex2_refinement_description
;
1. Twinned data refinement
 Scales: 0.6111(11)
 0.3889(11)
2. Fixed Uiso
 At 1.5 times of:
  All C(H,H,H) groups
3. Shared sites
{N1, C1}
{C2, N2}
4. Uiso/Uaniso restraints and constraints
Uanis(N1) = Uanis(C1)
Uanis(C2) = Uanis(N2)
5. Others
 Sof(C1)=Sof(N2)=0.5*(1-FVAR(2))
 Sof(N1)=Sof(C2)=0.5*FVAR(2)
6.a Idealised Me refined as rotating group:
 C3(H3A,H3B,H3C), C4(H4A,H4B,H4C)
;
_olex2_submission_special_instructions 'No special instructions were received'

loop_
_space_group_symop_operation_xyz
'x, y, z'
'-y, x-y, z'
'-x+y, -x, z'
'-x, -y, z+1/2'
'y, -x+y, z+1/2'
'x-y, x, z+1/2'
'-x, -y, -z'
'y, -x+y, -z'
'x-y, x, -z'
'x, y, -z-1/2'
'-y, x-y, -z-1/2'
'-x+y, -x, -z-1/2'

loop_
_atom_site_label
_atom_site_type_symbol
_atom_site_fract_x
_atom_site_fract_y
_atom_site_fract_z
_atom_site_U_iso_or_equiv
_atom_site_adp_type
_atom_site_occupancy
_atom_site_site_symmetry_order
_atom_site_calc_flag
_atom_site_refinement_flags_posn
_atom_site_refinement_flags_adp
_atom_site_refinement_flags_occupancy
_atom_site_disorder_assembly
_atom_site_disorder_group
Pb1 Pb 1.000000 1.000000 1.000000 0.01454(13) Uani 1 6 d S T P . .
Pb2 Pb 0.333333 0.666667 0.99983(4) 0.01530(9) Uani 1 3 d S T P . .
I1 I 0.82724(5) 0.92264(6) 0.750000 0.01923(15) Uani 1 2 d S T P . .
I3 I 0.38231(5) 0.83517(5) 1.250000 0.02050(15) Uani 1 2 d S T P . .
I2 I 0.31735(5) 0.50879(5) 0.750000 0.01929(16) Uani 1 2 d S T P . .
N1 N 0.6605(7) 0.9197(7) 1.250000 0.021(2) Uani 0.61(9) 2 d S T P A 1
C2 C 0.6434(6) 0.9880(6) 1.250000 0.018(3) Uani 0.61(9) 2 d S T P A 1
C1 C 0.6605(7) 0.9197(7) 1.250000 0.021(2) Uani 0.39(9) 2 d S T P A 2
N2 N 0.6434(6) 0.9880(6) 1.250000 0.018(3) Uani 0.39(9) 2 d S T P A 2
C3 C 0.6712(7) 0.8776(6) 1.1010(8) 0.0322(18) Uani 1 1 d . . . . .
H3A H 0.722457 0.863832 1.113261 0.048 Uiso 1 1 calc R U . A 1
H3B H 0.685628 0.921939 1.012731 0.048 Uiso 1 1 calc R U . A 1
H3C H 0.612399 0.819189 1.078152 0.048 Uiso 1 1 calc R U . A 1
C4 C 0.6347(7) 1.0308(6) 1.3979(9) 0.043(2) Uani 1 1 d . . . . .
H4A H 0.619060 0.986228 1.486100 0.064 Uiso 1 1 calc R U . A 1
H4B H 0.584783 1.046593 1.385858 0.064 Uiso 1 1 calc R U . A 1
H4C H 0.694474 1.088170 1.420552 0.064 Uiso 1 1 calc R U . A 1

loop_
_atom_site_aniso_label
_atom_site_aniso_U_11
_atom_site_aniso_U_22
_atom_site_aniso_U_33
_atom_site_aniso_U_23
_atom_site_aniso_U_13
_atom_site_aniso_U_12
Pb1 0.01568(19) 0.01568(19) 0.0123(3) 0.000 0.000 0.00784(10)
Pb2 0.01566(12) 0.01566(12) 0.01458(17) 0.000 0.000 0.00783(6)
I1 0.0146(3) 0.0243(4) 0.0162(3) 0.000 0.000 0.0078(3)
I3 0.0293(4) 0.0146(4) 0.0172(3) 0.000 0.000 0.0106(3)
I2 0.0257(4) 0.0160(4) 0.0174(3) 0.000 0.000 0.0114(3)
N1 0.012(5) 0.026(6) 0.018(4) 0.000 0.000 0.004(5)
C2 0.012(5) 0.012(5) 0.023(4) 0.000 0.000 0.002(4)
C1 0.012(5) 0.026(6) 0.018(4) 0.000 0.000 0.004(5)
N2 0.012(5) 0.012(5) 0.023(4) 0.000 0.000 0.002(4)
C3 0.033(5) 0.040(5) 0.029(3) -0.015(4) -0.007(4) 0.022(5)
C4 0.051(6) 0.034(5) 0.035(4) -0.014(4) 0.004(4) 0.015(5)

loop_
_atom_type_symbol
_atom_type_description
_atom_type_scat_dispersion_real
_atom_type_scat_dispersion_imag
_atom_type_scat_source
C C 0.0033 0.0016 'International Tables Vol C Tables 4.2.6.8 and 6.1.1.4'
H H 0.0000 0.0000 'International Tables Vol C Tables 4.2.6.8 and 6.1.1.4'
I I -0.4742 1.8119 'International Tables Vol C Tables 4.2.6.8 and 6.1.1.4'
N N 0.0061 0.0033 'International Tables Vol C Tables 4.2.6.8 and 6.1.1.4'
Pb Pb -3.3944 10.1111 'International Tables Vol C Tables 4.2.6.8 and 6.1.1.4'

loop_
_exptl_crystal_face_index_h
_exptl_crystal_face_index_k
_exptl_crystal_face_index_l
_exptl_crystal_face_perp_dist
30 -23 -3 0.0034
-15 11 0 0.0031
-30 -18 -7 0.0090
30 14 7 0.0077
-10 3 -15 0.0064
30 -8 27 0.0061
-29 -20 30 0.0084

loop_
_geom_angle_atom_site_label_1
_geom_angle_atom_site_label_2
_geom_angle_atom_site_label_3
_geom_angle
_geom_angle_site_symmetry_1
_geom_angle_site_symmetry_3
_geom_angle_publ_flag
I1 Pb1 I1 180.000(19) 7_777 . ?
I1 Pb1 I1 97.560(11) 2_765 9_657 ?
I1 Pb1 I1 180.00(2) 9_657 3_675 ?
I1 Pb1 I1 82.440(11) 8_567 9_657 ?
I1 Pb1 I1 82.440(11) . 3_675 ?
I1 Pb1 I1 82.440(11) 2_765 3_675 ?
I1 Pb1 I1 97.560(11) 7_777 2_765 ?
I1 Pb1 I1 82.440(11) 7_777 8_567 ?
I1 Pb1 I1 82.441(11) . 2_765 ?
I1 Pb1 I1 97.560(12) 7_777 3_675 ?
I1 Pb1 I1 180.0 8_567 2_765 ?
I1 Pb1 I1 97.559(11) . 8_567 ?
I1 Pb1 I1 82.440(11) 7_777 9_657 ?
I1 Pb1 I1 97.560(11) . 9_657 ?
I1 Pb1 I1 97.560(11) 8_567 3_675 ?
I3 Pb2 I3 82.478(14) 2_665 . ?
I3 Pb2 I3 82.478(14) 2_665 3_565 ?
I3 Pb2 I3 82.478(14) . 3_565 ?
I3 Pb2 I2 92.169(13) 2_665 3_565 ?
I3 Pb2 I2 92.169(13) 3_565 . ?
I3 Pb2 I2 103.413(15) . 3_565 ?
I3 Pb2 I2 103.413(15) 2_665 . ?
I3 Pb2 I2 171.522(17) 2_665 2_665 ?
I3 Pb2 I2 171.522(17) 3_565 3_565 ?
I3 Pb2 I2 171.522(17) . . ?
I3 Pb2 I2 103.413(15) 3_565 2_665 ?
I3 Pb2 I2 92.168(13) . 2_665 ?
I2 Pb2 I2 82.647(14) 3_565 2_665 ?
I2 Pb2 I2 82.647(14) 2_665 . ?
I2 Pb2 I2 82.646(13) 3_565 . ?
Pb1 I1 Pb1 80.914(15) . 4_774 ?
Pb2 I3 Pb2 80.863(18) 10_558 . ?
Pb2 I2 Pb2 80.637(18) . 10_557 ?
C2 N1 C3 122.3(5) . 10_558 ?
C2 N1 C3 122.3(5) . . ?
C3 N1 C3 115.3(9) 10_558 . ?
N1 C2 C4 122.2(5) . . ?
N1 C2 C4 122.2(5) . 10_558 ?
C4 C2 C4 115.5(10) 10_558 . ?
N2 C1 C3 122.3(5) . . ?
C3 C1 C3 115.3(9) 10_558 . ?
C1 N2 C4 122.2(5) . . ?
C1 N2 C4 122.2(5) . 10_558 ?
C4 N2 C4 115.5(10) 10_558 . ?
N1 C3 H3A 109.5 . . ?
N1 C3 H3B 109.5 . . ?
N1 C3 H3C 109.5 . . ?
H3A C3 H3B 109.5 . . ?
H3A C3 H3C 109.5 . . ?
H3B C3 H3C 109.5 . . ?
C2 C4 H4A 109.5 . . ?
C2 C4 H4B 109.5 . . ?
C2 C4 H4C 109.5 . . ?
H4A C4 H4B 109.5 . . ?
H4A C4 H4C 109.5 . . ?
H4B C4 H4C 109.5 . . ?

loop_
_geom_bond_atom_site_label_1
_geom_bond_atom_site_label_2
_geom_bond_distance
_geom_bond_site_symmetry_2
_geom_bond_publ_flag
Pb1 I1 3.2319(5) 7_777 ?
Pb1 I1 3.2319(5) 2_765 ?
Pb1 I1 3.2319(5) 8_567 ?
Pb1 I1 3.2319(5) 3_675 ?
Pb1 I1 3.2319(5) 9_657 ?
Pb1 I1 3.2319(5) . ?
Pb2 I3 3.2358(6) 3_565 ?
Pb2 I3 3.2358(6) 2_665 ?
Pb2 I3 3.2358(6) . ?
Pb2 I2 3.2388(6) 3_565 ?
Pb2 I2 3.2388(6) 2_665 ?
Pb2 I2 3.2388(6) . ?
N1 C2 1.286(13) . ?
N1 C3 1.480(9) 10_558 ?
N1 C3 1.480(9) . ?
C2 C4 1.467(9) 10_558 ?
C2 C4 1.467(9) . ?
C1 N2 1.286(13) . ?
C1 C3 1.480(9) 10_558 ?
C1 C3 1.480(9) . ?
N2 C4 1.467(9) 10_558 ?
N2 C4 1.467(9) . ?
C3 H3A 0.9800 . ?
C3 H3B 0.9800 . ?
C3 H3C 0.9800 . ?
C4 H4A 0.9800 . ?
C4 H4B 0.9800 . ?
C4 H4C 0.9800 . ?

loop_
_geom_torsion_atom_site_label_1
_geom_torsion_atom_site_label_2
_geom_torsion_atom_site_label_3
_geom_torsion_atom_site_label_4
_geom_torsion
_geom_torsion_site_symmetry_1
_geom_torsion_site_symmetry_2
_geom_torsion_site_symmetry_3
_geom_torsion_site_symmetry_4
_geom_torsion_publ_flag
C3 N1 C2 C4 178.8(9) 10_558 . . 10_558 ?
C3 N1 C2 C4 -1.1(16) . . . 10_558 ?
C3 N1 C2 C4 1.1(16) 10_558 . . . ?
C3 N1 C2 C4 -178.8(9) . . . . ?
C3 C1 N2 C4 178.8(9) 10_558 . . 10_558 ?
C3 C1 N2 C4 -178.8(9) . . . . ?
C3 C1 N2 C4 -1.1(16) . . . 10_558 ?
C3 C1 N2 C4 1.1(16) 10_558 . . . ?

loop_
_twin_individual_id
_twin_individual_mass_fraction_refined
1 0.6111(11)
2 0.3889(11)
